data_4108891
loop_
_publ_author_name
'Jian Zhang'
'Shumei Chen'
'Areg Zingiryan'
'Xianhui Bu'

_publ_contact_author_address
;
Department of Chemistry and Biochemistry
California State University, Long Beach
1250 Bellflower Boulevard, Long Beach, CA 90840
;
_publ_contact_author_email xbu@csulb.edu
_publ_contact_author_name 'Xianhui Bu'
_publ_section_title
;
 Integrated Molecular Chirality, Absolute Helicity, and Intrinsic Chiral
 Topology in Three-Dimensional Open-Framework Materials
;
_journal_name_full 'Journal of the American Chemical Society'
_journal_page_first 17246
_journal_page_last 17247
_journal_paper_doi 10.1021/ja8075692
_journal_volume 130
_journal_year 2008
_chemical_formula_sum 'C24 H44 In N O10'
_chemical_formula_weight 621.43
_chemical_name_systematic
;
 ?
;
_space_group_IT_number 154
_symmetry_cell_setting trigonal
_symmetry_space_group_name_Hall 'P 32 2"'
_symmetry_space_group_name_H-M 'P 32 2 1'
_atom_sites_solution_hydrogens geom
_atom_sites_solution_primary direct
_atom_sites_solution_secondary difmap
_audit_creation_method SHELXL-97
_cell_angle_alpha 90.00
_cell_angle_beta 90.00
_cell_angle_gamma 120.00
_cell_formula_units_Z 3
_cell_length_a 12.9913(3)
_cell_length_b 12.9913(3)
_cell_length_c 17.3911(11)
_cell_measurement_temperature 293(2)
_cell_measurement_theta_max 25.14
_cell_measurement_theta_min 1.81
_cell_volume 2541.93(18)
_computing_cell_refinement 'Siemens SMART & SAINT'
_computing_data_collection 'Siemens SMART'
_computing_data_reduction 'Siemens XPREP'
_computing_molecular_graphics 'Bruker SHELXTL'
_computing_publication_material 'Bruker SHELXTL'
_computing_structure_refinement 'Siemens SHELXTL'
_computing_structure_solution 'Siemens SHELXTL'
_diffrn_ambient_temperature 293(2)
_diffrn_measured_fraction_theta_full 0.998
_diffrn_measured_fraction_theta_max 0.998
_diffrn_measurement_device_type 'CCD area detector'
_diffrn_measurement_method 'phi and omega scans'
_diffrn_radiation_monochromator graphite
_diffrn_radiation_source 'fine-focus sealed tube'
_diffrn_radiation_type MoK\a
_diffrn_radiation_wavelength 0.71073
_diffrn_reflns_av_R_equivalents 0.1009
_diffrn_reflns_av_sigmaI/netI 0.0836
_diffrn_reflns_limit_h_max 14
_diffrn_reflns_limit_h_min -13
_diffrn_reflns_limit_k_max 11
_diffrn_reflns_limit_k_min -15
_diffrn_reflns_limit_l_max 20
_diffrn_reflns_limit_l_min -18
_diffrn_reflns_number 15958
_diffrn_reflns_theta_full 25.14
_diffrn_reflns_theta_max 25.14
_diffrn_reflns_theta_min 1.81
_diffrn_standards_decay_% none
_diffrn_standards_interval_count none
_diffrn_standards_interval_time none
_diffrn_standards_number none
_exptl_absorpt_coefficient_mu 0.741
_exptl_absorpt_correction_T_max .8500
_exptl_absorpt_correction_T_min .6400
_exptl_absorpt_correction_type empirical
_exptl_absorpt_process_details 'SADABS (Sheldrick, 1996)'
_exptl_crystal_colour colorless
_exptl_crystal_density_diffrn 1.210
_exptl_crystal_description prism
_exptl_crystal_F_000 960
_exptl_crystal_size_max .20
_exptl_crystal_size_mid .13
_exptl_crystal_size_min .08
_refine_diff_density_max 1.142
_refine_diff_density_min -0.940
_refine_diff_density_rms 0.180
_refine_ls_abs_structure_details 'Flack H D (1983), Acta Cryst. A39, 876-881'
_refine_ls_abs_structure_Flack 0.05(9)
_refine_ls_extinction_method none
_refine_ls_goodness_of_fit_ref 1.073
_refine_ls_hydrogen_treatment constr
_refine_ls_matrix_type full
_refine_ls_number_parameters 149
_refine_ls_number_reflns 3029
_refine_ls_number_restraints 0
_refine_ls_restrained_S_all 1.073
_refine_ls_R_factor_all 0.0974
_refine_ls_R_factor_gt 0.0688
_refine_ls_shift/su_max 0.005
_refine_ls_shift/su_mean 0.001
_refine_ls_structure_factor_coef Fsqd
_refine_ls_weighting_details 'calc w=1/[\s^2^(Fo^2^)+(0.1335P)^2^+0.0000P] where P=(Fo^2^+2Fc^2^)/3'
_refine_ls_weighting_scheme calc
_refine_ls_wR_factor_gt 0.1985
_refine_ls_wR_factor_ref 0.2157
_reflns_number_gt 2182
_reflns_number_total 3029
_reflns_threshold_expression >2sigma(I)
_cod_data_source_file ja8075692_si_001_2.cif
_cod_data_source_block 1L
_cod_original_cell_volume 2541.92(18)
_cod_database_code 4108891

loop_
_symmetry_equiv_pos_as_xyz
'x, y, z'
'-y, x-y, z+2/3'
'-x+y, -x, z+1/3'
'y, x, -z'
'x-y, -y, -z+1/3'
'-x, -x+y, -z+2/3'

loop_
_atom_site_label
_atom_site_type_symbol
_atom_site_fract_x
_atom_site_fract_y
_atom_site_fract_z
_atom_site_U_iso_or_equiv
_atom_site_adp_type
_atom_site_occupancy
_atom_site_symmetry_multiplicity
_atom_site_calc_flag
_atom_site_refinement_flags
In1 In 0.62290(7) -0.37710(7) 0.5000 0.0388(3) Uani 1 2 d S
O1 O 0.6755(8) -0.1865(7) 0.4857(4) 0.0476(18) Uani 1 1 d .
O1W O 0.161(2) -0.637(2) 0.4460(12) 0.222(9) Uiso 1 1 d .
O2 O 0.4884(7) -0.3086(7) 0.5129(4) 0.052(2) Uani 1 1 d .
O3 O 0.5029(8) 0.0186(8) 0.2567(5) 0.067(2) Uani 1 1 d .
O4 O 0.3327(8) -0.0236(8) 0.3021(4) 0.068(2) Uani 1 1 d .
C1 C 0.5407(10) -0.1076(9) 0.4849(6) 0.048(3) Uani 1 1 d .
C2 C 0.4558(11) -0.1338(10) 0.4135(6) 0.057(3) Uani 1 1 d .
C3 C 0.4791(11) -0.0093(11) 0.3930(6) 0.053(3) Uani 1 1 d .
H3A H 0.4369 0.0126 0.4304 0.064 Uiso 1 1 calc R
C4 C 0.6151(13) 0.0743(13) 0.4055(9) 0.090(5) Uani 1 1 d .
H4A H 0.6591 0.0826 0.3586 0.108 Uiso 1 1 calc R
H4B H 0.6323 0.1525 0.4226 0.108 Uiso 1 1 calc R
C5 C 0.6444(14) 0.0126(12) 0.4662(10) 0.084(5) Uani 1 1 d .
H5A H 0.6691 0.0610 0.5124 0.101 Uiso 1 1 calc R
H5B H 0.7105 0.0036 0.4491 0.101 Uiso 1 1 calc R
C6 C 0.4918(16) -0.0907(18) 0.5615(7) 0.093(5) Uani 1 1 d .
H6A H 0.5477 -0.0766 0.6019 0.140 Uiso 1 1 calc R
H6B H 0.4176 -0.1611 0.5729 0.140 Uiso 1 1 calc R
H6C H 0.4794 -0.0240 0.5574 0.140 Uiso 1 1 calc R
C7 C 0.3295(12) -0.2154(14) 0.4318(10) 0.090(5) Uani 1 1 d .
H7A H 0.2821 -0.2277 0.3866 0.134 Uiso 1 1 calc R
H7B H 0.3047 -0.1815 0.4717 0.134 Uiso 1 1 calc R
H7C H 0.3194 -0.2902 0.4488 0.134 Uiso 1 1 calc R
C8 C 0.4793(14) -0.1943(11) 0.3527(6) 0.070(4) Uani 1 1 d .
H8A H 0.4269 -0.2070 0.3103 0.105 Uiso 1 1 calc R
H8B H 0.4663 -0.2695 0.3712 0.105 Uiso 1 1 calc R
H8C H 0.5602 -0.1468 0.3361 0.105 Uiso 1 1 calc R
C9 C 0.5711(12) -0.2056(12) 0.4963(5) 0.047(3) Uani 1 1 d .
C10 C 0.4355(12) -0.0021(9) 0.3133(6) 0.056(3) Uani 1 1 d .
C11 C 0.950(4) -0.149(4) 0.2424(18) 0.30(2) Uiso 1 1 d .
H11A H 1.0106 -0.1578 0.2174 0.443 Uiso 1 1 calc R
H11B H 0.9316 -0.0982 0.2118 0.443 Uiso 1 1 calc R
H11C H 0.8796 -0.2250 0.2481 0.443 Uiso 1 1 calc R
C12 C 0.9096(18) -0.0744(19) 0.3702(10) 0.120(7) Uiso 1 1 d .
H12A H 0.9347 -0.0441 0.4213 0.179 Uiso 1 1 calc R
H12B H 0.8393 -0.1513 0.3729 0.179 Uiso 1 1 calc R
H12C H 0.8928 -0.0211 0.3418 0.179 Uiso 1 1 calc R
N1 N 1.0000 -0.0841(12) 0.3333 0.083(5) Uani 1 2 d S

loop_
_atom_site_aniso_label
_atom_site_aniso_U_11
_atom_site_aniso_U_22
_atom_site_aniso_U_33
_atom_site_aniso_U_23
_atom_site_aniso_U_13
_atom_site_aniso_U_12
In1 0.0375(5) 0.0375(5) 0.0416(5) -0.0008(2) 0.0008(2) 0.0187(6)
O1 0.052(5) 0.049(5) 0.052(4) -0.003(4) 0.001(4) 0.032(4)
O2 0.048(5) 0.046(6) 0.062(5) 0.004(4) -0.002(4) 0.024(5)
O3 0.072(6) 0.053(5) 0.056(5) 0.008(4) -0.022(5) 0.015(4)
O4 0.080(6) 0.084(7) 0.065(5) -0.014(4) -0.026(4) 0.061(6)
C1 0.064(8) 0.048(7) 0.046(6) -0.015(5) -0.018(5) 0.039(7)
C2 0.068(9) 0.055(8) 0.060(7) -0.002(5) -0.011(6) 0.041(7)
C3 0.069(8) 0.061(8) 0.043(6) -0.009(5) -0.012(5) 0.042(6)
C4 0.078(10) 0.063(10) 0.090(10) -0.009(8) -0.032(8) 0.005(8)
C5 0.083(11) 0.054(8) 0.119(12) 0.001(8) -0.039(9) 0.037(8)
C6 0.118(13) 0.154(17) 0.067(8) 0.004(10) 0.007(9) 0.113(13)
C7 0.059(9) 0.069(10) 0.113(11) 0.037(9) -0.001(8) 0.011(8)
C8 0.127(13) 0.050(7) 0.041(6) -0.013(6) -0.016(7) 0.052(8)
C9 0.055(8) 0.052(8) 0.041(5) -0.018(6) -0.020(6) 0.031(6)
C10 0.086(10) 0.042(7) 0.044(7) 0.003(4) -0.002(6) 0.036(7)
N1 0.061(10) 0.056(7) 0.132(14) 0.018(5) 0.036(10) 0.031(5)

loop_
_atom_type_symbol
_atom_type_description
_atom_type_scat_dispersion_real
_atom_type_scat_dispersion_imag
_atom_type_scat_source
C C 0.0033 0.0016 'International Tables Vol C Tables 4.2.6.8 and 6.1.1.4'
H H 0.0000 0.0000 'International Tables Vol C Tables 4.2.6.8 and 6.1.1.4'
N N 0.0061 0.0033 'International Tables Vol C Tables 4.2.6.8 and 6.1.1.4'
O O 0.0106 0.0060 'International Tables Vol C Tables 4.2.6.8 and 6.1.1.4'
In In -0.7276 1.3100 'International Tables Vol C Tables 4.2.6.8 and 6.1.1.4'

loop_
_geom_angle_atom_site_label_1
_geom_angle_atom_site_label_2
_geom_angle_atom_site_label_3
_geom_angle
_geom_angle_site_symmetry_1
_geom_angle_site_symmetry_3
O3 In1 O3 92.5(5) 6_655 3_655
O3 In1 O1 129.5(3) 6_655 4_646
O3 In1 O1 110.1(3) 3_655 4_646
O3 In1 O1 110.1(3) 6_655 .
O3 In1 O1 129.5(3) 3_655 .
O1 In1 O1 89.7(4) 4_646 .
O3 In1 O2 81.3(3) 6_655 .
O3 In1 O2 84.1(3) 3_655 .
O1 In1 O2 143.2(3) 4_646 .
O1 In1 O2 57.3(3) . .
O3 In1 O2 84.1(3) 6_655 4_646
O3 In1 O2 81.3(3) 3_655 4_646
O1 In1 O2 57.3(3) 4_646 4_646
O1 In1 O2 143.2(3) . 4_646
O2 In1 O2 158.8(4) . 4_646
O3 In1 O4 55.4(3) 6_655 6_655
O3 In1 O4 144.2(3) 3_655 6_655
O1 In1 O4 84.7(3) 4_646 6_655
O1 In1 O4 81.0(3) . 6_655
O2 In1 O4 103.6(3) . 6_655
O2 In1 O4 80.2(3) 4_646 6_655
O3 In1 O4 144.2(3) 6_655 3_655
O3 In1 O4 55.4(3) 3_655 3_655
O1 In1 O4 81.0(3) 4_646 3_655
O1 In1 O4 84.7(3) . 3_655
O2 In1 O4 80.2(3) . 3_655
O2 In1 O4 103.6(3) 4_646 3_655
O4 In1 O4 159.7(4) 6_655 3_655
O3 In1 C9 95.5(3) 6_655 .
O3 In1 C9 108.3(4) 3_655 .
O1 In1 C9 117.3(4) 4_646 .
O1 In1 C9 28.7(4) . .
O2 In1 C9 28.7(3) . .
O2 In1 C9 170.5(4) 4_646 .
O4 In1 C9 91.7(3) 6_655 .
O4 In1 C9 82.3(3) 3_655 .
O3 In1 C9 108.3(4) 6_655 4_646
O3 In1 C9 95.5(3) 3_655 4_646
O1 In1 C9 28.7(4) 4_646 4_646
O1 In1 C9 117.3(4) . 4_646
O2 In1 C9 170.5(4) . 4_646
O2 In1 C9 28.7(3) 4_646 4_646
O4 In1 C9 82.3(3) 6_655 4_646
O4 In1 C9 91.7(3) 3_655 4_646
C9 In1 C9 145.6(6) . 4_646
O3 In1 C10 27.8(4) 6_655 6_655
O3 In1 C10 118.9(4) 3_655 6_655
O1 In1 C10 107.8(3) 4_646 6_655
O1 In1 C10 96.1(3) . 6_655
O2 In1 C10 92.7(3) . 6_655
O2 In1 C10 81.1(3) 4_646 6_655
O4 In1 C10 27.6(3) 6_655 6_655
O4 In1 C10 171.2(4) 3_655 6_655
C9 In1 C10 94.1(3) . 6_655
C9 In1 C10 95.8(3) 4_646 6_655
O3 In1 C10 118.9(4) 6_655 3_655
O3 In1 C10 27.8(4) 3_655 3_655
O1 In1 C10 96.1(3) 4_646 3_655
O1 In1 C10 107.8(3) . 3_655
O2 In1 C10 81.1(3) . 3_655
O2 In1 C10 92.7(3) 4_646 3_655
O4 In1 C10 171.2(4) 6_655 3_655
O4 In1 C10 27.6(3) 3_655 3_655
C9 In1 C10 95.8(3) . 3_655
C9 In1 C10 94.1(3) 4_646 3_655
C10 In1 C10 146.3(6) 6_655 3_655
C9 O1 In1 93.6(7) . .
C9 O2 In1 88.8(6) . .
C10 O3 In1 97.8(8) . 2_544
C10 O4 In1 87.8(7) . 2_544
C5 C1 C9 115.1(11) . .
C5 C1 C6 105.0(12) . .
C9 C1 C6 107.8(10) . .
C5 C1 C2 102.7(10) . .
C9 C1 C2 111.5(8) . .
C6 C1 C2 114.6(10) . .
C8 C2 C7 103.2(12) . .
C8 C2 C3 115.0(10) . .
C7 C2 C3 111.7(11) . .
C8 C2 C1 112.3(10) . .
C7 C2 C1 113.1(11) . .
C3 C2 C1 102.0(9) . .
C10 C3 C2 113.2(9) . .
C10 C3 C4 114.3(11) . .
C2 C3 C4 105.1(10) . .
C10 C3 H3A 108.0 . .
C2 C3 H3A 108.0 . .
C4 C3 H3A 108.0 . .
C5 C4 C3 103.3(12) . .
C5 C4 H4A 111.1 . .
C3 C4 H4A 111.1 . .
C5 C4 H4B 111.1 . .
C3 C4 H4B 111.1 . .
H4A C4 H4B 109.1 . .
C4 C5 C1 112.1(12) . .
C4 C5 H5A 109.2 . .
C1 C5 H5A 109.2 . .
C4 C5 H5B 109.2 . .
C1 C5 H5B 109.2 . .
H5A C5 H5B 107.9 . .
C1 C6 H6A 109.5 . .
C1 C6 H6B 109.5 . .
H6A C6 H6B 109.5 . .
C1 C6 H6C 109.5 . .
H6A C6 H6C 109.5 . .
H6B C6 H6C 109.5 . .
C2 C7 H7A 109.5 . .
C2 C7 H7B 109.5 . .
H7A C7 H7B 109.5 . .
C2 C7 H7C 109.5 . .
H7A C7 H7C 109.5 . .
H7B C7 H7C 109.5 . .
C2 C8 H8A 109.5 . .
C2 C8 H8B 109.5 . .
H8A C8 H8B 109.5 . .
C2 C8 H8C 109.5 . .
H8A C8 H8C 109.5 . .
H8B C8 H8C 109.5 . .
O2 C9 O1 120.2(9) . .
O2 C9 C1 118.5(11) . .
O1 C9 C1 121.2(12) . .
O2 C9 In1 62.5(6) . .
O1 C9 In1 57.7(5) . .
C1 C9 In1 173.9(7) . .
O4 C10 O3 119.0(10) . .
O4 C10 C3 121.6(11) . .
O3 C10 C3 119.3(12) . .
O4 C10 In1 64.5(6) . 2_544
O3 C10 In1 54.4(6) . 2_544
C3 C10 In1 172.6(9) . 2_544
N1 C11 H11A 109.5 . .
N1 C11 H11B 109.5 . .
H11A C11 H11B 109.5 . .
N1 C11 H11C 109.5 . .
H11A C11 H11C 109.5 . .
H11B C11 H11C 109.5 . .
N1 C12 H12A 109.5 . .
N1 C12 H12B 109.5 . .
H12A C12 H12B 109.5 . .
N1 C12 H12C 109.5 . .
H12A C12 H12C 109.5 . .
H12B C12 H12C 109.5 . .
C12 N1 C12 119(2) 6_765 .
C12 N1 C11 88.2(16) 6_765 .
C12 N1 C11 109.2(18) . .
C12 N1 C11 109.2(18) 6_765 6_765
C12 N1 C11 88.2(16) . 6_765
C11 N1 C11 146(4) . 6_765

loop_
_geom_bond_atom_site_label_1
_geom_bond_atom_site_label_2
_geom_bond_distance
_geom_bond_site_symmetry_2
In1 O3 2.188(7) 6_655
In1 O3 2.188(7) 3_655
In1 O1 2.229(7) 4_646
In1 O1 2.229(7) .
In1 O2 2.335(8) .
In1 O2 2.335(8) 4_646
In1 O4 2.407(8) 6_655
In1 O4 2.407(8) 3_655
In1 C9 2.631(11) .
In1 C9 2.631(11) 4_646
In1 C10 2.664(11) 6_655
In1 C10 2.664(11) 3_655
O1 C9 1.264(15) .
O2 C9 1.262(15) .
O3 C10 1.252(14) .
O3 In1 2.188(7) 2_544
O4 C10 1.237(14) .
O4 In1 2.407(8) 2_544
C1 C5 1.501(19) .
C1 C9 1.522(15) .
C1 C6 1.538(16) .
C1 C2 1.581(15) .
C2 C8 1.438(16) .
C2 C7 1.476(18) .
C2 C3 1.531(17) .
C3 C10 1.518(15) .
C3 C4 1.559(19) .
C3 H3A 0.9800 .
C4 C5 1.487(19) .
C4 H4A 0.9700 .
C4 H4B 0.9700 .
C5 H5A 0.9700 .
C5 H5B 0.9700 .
C6 H6A 0.9600 .
C6 H6B 0.9600 .
C6 H6C 0.9600 .
C7 H7A 0.9600 .
C7 H7B 0.9600 .
C7 H7C 0.9600 .
C8 H8A 0.9600 .
C8 H8B 0.9600 .
C8 H8C 0.9600 .
C10 In1 2.664(11) 2_544
C11 N1 1.76(4) .
C11 H11A 0.9600 .
C11 H11B 0.9600 .
C11 H11C 0.9600 .
C12 N1 1.40(2) .
C12 H12A 0.9600 .
C12 H12B 0.9600 .
C12 H12C 0.9600 .
N1 C12 1.40(2) 6_765
N1 C11 1.76(4) 6_765
